data_4087664
loop_
_publ_author_name
'Nguyen, Trang T.'
'Bertke, Jeffery A.'
'Gray, Danielle L.'
'Hull, Kami L.'

_publ_contact_author
; 
Kami L. Hull 
University of Illinois 
School of Chemical Sciences 
600 South Mathews Avenue 
Urbana, Illinois  61801 
USA 
;
_publ_section_title
;
 Facile C--H, C--F, C--Cl, and C--C Activation by Oxatitanacyclobutene
 Complexes
;
_journal_issue 17
_journal_name_full Organometallics
_journal_page_first 4190
_journal_paper_doi 10.1021/acs.organomet.5b00470
_journal_volume 34
_journal_year 2015
_chemical_formula_moiety 'C48 H60 O6 Ti'
_chemical_formula_sum 'C48 H60 O6 Ti'
_chemical_formula_weight 780.86
_space_group_crystal_system triclinic
_space_group_IT_number 2
_space_group_name_Hall '-P 1'
_space_group_name_H-M_alt 'P -1'
_atom_sites_solution_hydrogens geom
_audit_creation_method SHELXL-2014/6
_audit_update_record
; 
? 
;
_cell_angle_alpha 96.3761(15)
_cell_angle_beta 90.3364(15)
_cell_angle_gamma 104.8609(16)
_cell_formula_units_Z 2
_cell_length_a 8.5881(4)
_cell_length_b 12.7845(6)
_cell_length_c 19.5964(8)
_cell_measurement_reflns_used 9605
_cell_measurement_temperature 100(2)
_cell_measurement_theta_max 25.39
_cell_measurement_theta_min 2.46
_cell_volume 2065.42(16)
_computing_cell_refinement 'SAINT V8.34A (Bruker, 2005)'
_computing_data_collection 'APEX2 V2014.9-0 (Bruker, 2014)'
_computing_data_reduction
; 
SAINT V8.34A, XPREP v2014/2, SADABS V2014/4, TWINABS V2012/1 
(Bruker, 2012 & 2014) 
;
_computing_molecular_graphics
; 
SHELXTL v2014-4 (Bruker, 2014), CrystalMaker v2.7.7 (CrystalMaker, 1994) 
;
_computing_publication_material 'XCIF V2014-2 (Bruker, 2014)'
_computing_structure_refinement 'SHELX-2014-6 (Sheldrick, 2014)'
_computing_structure_solution 'SHELX-2014-4 (Sheldrick, 2014)'
_diffrn_ambient_temperature 100(2)
_diffrn_measured_fraction_theta_full 0.999
_diffrn_measured_fraction_theta_max 0.997
_diffrn_measurement_device 'Bruker D8 Venture/Photon 100'
_diffrn_measurement_method 'profile data from \f and \w scans'
_diffrn_radiation_monochromator 'multilayer mirrors'
_diffrn_radiation_source 'microfocus sealed tube'
_diffrn_radiation_type MoK\a
_diffrn_radiation_wavelength 0.71073
_diffrn_radiation_wavelength_id cd46qsa
_diffrn_reflns_av_R_equivalents 0.0274
_diffrn_reflns_av_unetI/netI 0.0127
_diffrn_reflns_Laue_measured_fraction_full 0.999
_diffrn_reflns_Laue_measured_fraction_max 0.997
_diffrn_reflns_limit_h_max 10
_diffrn_reflns_limit_h_min -10
_diffrn_reflns_limit_k_max 15
_diffrn_reflns_limit_k_min -15
_diffrn_reflns_limit_l_max 23
_diffrn_reflns_limit_l_min -23
_diffrn_reflns_number 74631
_diffrn_reflns_point_group_measured_fraction_full 0.999
_diffrn_reflns_point_group_measured_fraction_max 0.997
_diffrn_reflns_theta_full 25.242
_diffrn_reflns_theta_max 25.423
_diffrn_reflns_theta_min 2.455
_exptl_absorpt_coefficient_mu 0.256
_exptl_absorpt_correction_T_max 0.99930
_exptl_absorpt_correction_T_min 0.99864
_exptl_absorpt_correction_type integration
_exptl_absorpt_process_details 'SADABS V2014/4 (Bruker, 2014)'
_exptl_crystal_colour orange
_exptl_crystal_density_diffrn 1.256
_exptl_crystal_density_method 'not measured'
_exptl_crystal_description prism
_exptl_crystal_F_000 836
_exptl_crystal_id cd46qsa
_exptl_crystal_preparation
; 
The data crystal was mounted using oil (Parantone-N, Exxon) to a 
0.3 mm cryo-loop (Hampton Research) with the (1 -2 4) scattering 
planes roughly normal to the spindle axis. 
;
_exptl_crystal_size_max 0.353
_exptl_crystal_size_mid 0.184
_exptl_crystal_size_min 0.176
_refine_diff_density_max 0.399
_refine_diff_density_min -0.330
_refine_diff_density_rms 0.053
_refine_ls_extinction_coef 0.0491(16)
_refine_ls_extinction_expression Fc^*^=kFc[1+0.001xFc^2^\l^3^/sin(2\q)]^-1/4^
_refine_ls_extinction_method SHELXL
_refine_ls_goodness_of_fit_ref 1.066
_refine_ls_hydrogen_treatment constr
_refine_ls_matrix_type full
_refine_ls_number_parameters 566
_refine_ls_number_reflns 7605
_refine_ls_number_restraints 129
_refine_ls_restrained_S_all 1.084
_refine_ls_R_factor_all 0.0423
_refine_ls_R_factor_gt 0.0391
_refine_ls_shift/su_max 0.001
_refine_ls_shift/su_mean 0.000
_refine_ls_structure_factor_coef Fsqd
_refine_ls_weighting_details 'w=1/[\s^2^(Fo^2^)+(0.0452P)^2^+1.5082P] where P=(Fo^2^+2Fc^2^)/3'
_refine_ls_weighting_scheme calc
_refine_ls_wR_factor_gt 0.0992
_refine_ls_wR_factor_ref 0.1020
_reflns_Friedel_coverage 0.000
_reflns_number_gt 7072
_reflns_number_total 7605
_reflns_threshold_expression 'I > 2\s(I)'
_cod_data_source_file om5b00470_si_002.cif
_cod_data_source_block 2a
_cod_database_code 4087664
_shelx_space_group_comment
; 
The symmetry employed for this shelxl refinement is uniquely defined 
by the following loop, which should always be used as a source of 
symmetry information in preference to the above space-group names. 
They are only intended as comments. 
;
_shelx_estimated_absorpt_t_min 0.915
_shelx_estimated_absorpt_t_max 0.956
_shelxl_version_number 2014/6

loop_
_space_group_symop_operation_xyz
'x, y, z'
'-x, -y, -z'

loop_
_atom_site_label
_atom_site_type_symbol
_atom_site_fract_x
_atom_site_fract_y
_atom_site_fract_z
_atom_site_U_iso_or_equiv
_atom_site_adp_type
_atom_site_occupancy
_atom_site_site_symmetry_order
_atom_site_calc_flag
_atom_site_refinement_flags_posn
_atom_site_refinement_flags_adp
_atom_site_refinement_flags_occupancy
_atom_site_disorder_assembly
_atom_site_disorder_group
Ti1 Ti 0.42643(3) 0.45200(2) 0.77325(2) 0.01919(10) Uani 1 1 d . . . . .
O1 O 0.46603(13) 0.32205(9) 0.80288(5) 0.0214(2) Uani 1 1 d . . . . .
O2 O 0.98025(15) 0.75073(10) 0.88834(6) 0.0306(3) Uani 1 1 d . . . . .
O3 O 0.52599(14) 0.53078(11) 0.70567(6) 0.0282(3) Uani 1 1 d . . . . .
O5 O 0.82780(18) 0.23278(13) 0.49837(7) 0.0457(4) Uani 1 1 d . . . . .
O6 O 0.32137(15) 0.32821(10) 0.68264(6) 0.0309(3) Uani 1 1 d D . . . .
C1 C 0.57916(18) 0.32365(13) 0.85193(8) 0.0192(3) Uani 1 1 d . . . . .
C2 C 0.69032(18) 0.43330(12) 0.86668(7) 0.0180(3) Uani 1 1 d . . . . .
C3 C 0.64474(19) 0.51491(13) 0.83491(8) 0.0196(3) Uani 1 1 d . . . . .
C4 C 0.7469(2) 0.62000(13) 0.84439(8) 0.0221(3) Uani 1 1 d . . . . .
H4A H 0.7184 0.6762 0.8233 0.026 Uiso 1 1 calc R U . . .
C5 C 0.88946(19) 0.64444(13) 0.88394(8) 0.0221(3) Uani 1 1 d . . . . .
C6 C 0.93300(18) 0.56354(13) 0.91546(8) 0.0211(3) Uani 1 1 d . . . . .
H6A H 1.0298 0.5800 0.9428 0.025 Uiso 1 1 calc R U . . .
C7 C 0.83367(18) 0.45865(13) 0.90653(8) 0.0200(3) Uani 1 1 d . . . . .
H7A H 0.8633 0.4030 0.9278 0.024 Uiso 1 1 calc R U . . .
C8 C 0.58995(19) 0.23694(13) 0.88284(8) 0.0222(3) Uani 1 1 d . . . . .
H8A H 0.6725 0.2517 0.9177 0.027 Uiso 1 1 calc R U . . .
C9 C 0.4915(2) 0.11926(13) 0.87095(9) 0.0249(4) Uani 1 1 d . . . . .
C10 C 0.3185(2) 0.09837(13) 0.89410(10) 0.0285(4) Uani 1 1 d . . . . .
C11 C 0.2192(2) 0.04183(14) 0.84138(11) 0.0341(4) Uani 1 1 d . . . . .
C12 C 0.3143(2) 0.02188(14) 0.78145(10) 0.0351(4) Uani 1 1 d . . . . .
C13 C 0.4709(2) 0.07030(14) 0.79596(10) 0.0313(4) Uani 1 1 d . . . . .
C14 C 1.1130(2) 0.78340(14) 0.93662(9) 0.0291(4) Uani 1 1 d . . . . .
H14A H 1.1643 0.8612 0.9362 0.044 Uiso 1 1 calc R U . . .
H14B H 1.1915 0.7414 0.9242 0.044 Uiso 1 1 calc R U . . .
H14C H 1.0748 0.7701 0.9827 0.044 Uiso 1 1 calc R U . . .
C15 C 0.5786(2) 0.05058(14) 0.91018(10) 0.0321(4) Uani 1 1 d . . . . .
H15A H 0.5849 0.0762 0.9594 0.048 Uiso 1 1 calc R U . . .
H15B H 0.6876 0.0584 0.8933 0.048 Uiso 1 1 calc R U . . .
H15C H 0.5182 -0.0262 0.9027 0.048 Uiso 1 1 calc R U . . .
C16 C 0.2799(2) 0.13028(15) 0.96607(10) 0.0358(4) Uani 1 1 d . . . . .
H16A H 0.3363 0.2067 0.9800 0.054 Uiso 1 1 calc R U . . .
H16B H 0.3147 0.0842 0.9966 0.054 Uiso 1 1 calc R U . . .
H16C H 0.1634 0.1210 0.9691 0.054 Uiso 1 1 calc R U . . .
C17 C 0.0377(2) 0.00360(17) 0.84081(14) 0.0478(6) Uani 1 1 d . . . . .
H17A H 0.0041 -0.0760 0.8311 0.072 Uiso 1 1 calc R U . . .
H17B H -0.0082 0.0361 0.8052 0.072 Uiso 1 1 calc R U . . .
H17C H -0.0006 0.0259 0.8857 0.072 Uiso 1 1 calc R U . . .
C18 C 0.2421(3) -0.04658(17) 0.71564(12) 0.0501(6) Uani 1 1 d . . . . .
H18A H 0.1595 -0.0163 0.6968 0.075 Uiso 1 1 calc R U . . .
H18B H 0.1931 -0.1214 0.7250 0.075 Uiso 1 1 calc R U . . .
H18C H 0.3268 -0.0465 0.6824 0.075 Uiso 1 1 calc R U . . .
C19 C 0.6113(3) 0.07639(19) 0.75104(11) 0.0453(5) Uani 1 1 d . . . . .
H19A H 0.6685 0.1529 0.7492 0.068 Uiso 1 1 calc R U . . .
H19B H 0.5734 0.0421 0.7046 0.068 Uiso 1 1 calc R U . . .
H19C H 0.6845 0.0382 0.7697 0.068 Uiso 1 1 calc R U . . .
C20 C 0.6776(2) 0.57304(17) 0.67678(9) 0.0325(4) Uani 1 1 d . . . . .
H20A H 0.7613 0.5906 0.7149 0.039 Uiso 1 1 calc R U . . .
C21 C 0.6780(2) 0.67793(17) 0.64888(9) 0.0331(4) Uani 1 1 d . . . . .
C22 C 0.5624(2) 0.68405(17) 0.60015(10) 0.0356(4) Uani 1 1 d . . . . .
H22A H 0.4821 0.6198 0.5837 0.043 Uiso 1 1 calc R U . . .
C23 C 0.5614(2) 0.77968(18) 0.57547(11) 0.0413(5) Uani 1 1 d . . . . .
H23A H 0.4811 0.7817 0.5425 0.050 Uiso 1 1 calc R U . . .
C24 C 0.6778(3) 0.87311(19) 0.59873(11) 0.0469(5) Uani 1 1 d D . . . .
C25 C 0.7922(3) 0.87147(19) 0.64758(12) 0.0484(6) Uani 1 1 d . . . . .
H25A H 0.8711 0.9365 0.6639 0.058 Uiso 1 1 calc R U . . .
C26 C 0.7919(2) 0.7739(2) 0.67298(10) 0.0435(5) Uani 1 1 d . . . . .
H26A H 0.8702 0.7729 0.7072 0.052 Uiso 1 1 calc R U . . .
C27 C 0.7162(2) 0.48527(17) 0.62547(9) 0.0332(4) Uani 1 1 d . . . . .
C28 C 0.7585(2) 0.50019(18) 0.55825(9) 0.0358(4) Uani 1 1 d . . . . .
H28A H 0.7607 0.5678 0.5420 0.043 Uiso 1 1 calc R U . . .
C29 C 0.7981(2) 0.41807(18) 0.51388(9) 0.0373(5) Uani 1 1 d . . . . .
H29A H 0.8271 0.4300 0.4681 0.045 Uiso 1 1 calc R U . . .
C30 C 0.7948(2) 0.32041(19) 0.53695(9) 0.0372(5) Uani 1 1 d . . . . .
C31 C 0.7519(2) 0.30309(19) 0.60469(10) 0.0394(5) Uani 1 1 d . . . . .
H31A H 0.7488 0.2352 0.6208 0.047 Uiso 1 1 calc R U . . .
C32 C 0.7147(2) 0.38538(19) 0.64743(9) 0.0374(5) Uani 1 1 d . . . . .
H32A H 0.6870 0.3736 0.6933 0.045 Uiso 1 1 calc R U . . .
O4 O 0.685(4) 0.9660(12) 0.5662(11) 0.057(3) Uani 0.5 1 d D U P A 1
C33 C 0.5538(5) 0.9876(4) 0.5271(3) 0.0506(12) Uani 0.5 1 d D . P A 1
H33A H 0.5800 1.0651 0.5207 0.076 Uiso 0.5 1 calc R U P A 1
H33B H 0.4539 0.9688 0.5522 0.076 Uiso 0.5 1 calc R U P A 1
H33C H 0.5395 0.9436 0.4822 0.076 Uiso 0.5 1 calc R U P A 1
O4B O 0.677(3) 0.9744(11) 0.5805(11) 0.056(3) Uani 0.5 1 d D U P A 2
C33B C 0.8378(6) 1.0376(4) 0.5787(3) 0.0572(13) Uani 0.5 1 d D . P A 2
H33D H 0.8424 1.0954 0.5493 0.086 Uiso 0.5 1 calc R U P A 2
H33E H 0.9059 0.9910 0.5603 0.086 Uiso 0.5 1 calc R U P A 2
H33F H 0.8765 1.0703 0.6253 0.086 Uiso 0.5 1 calc R U P A 2
C34 C 0.8784(3) 0.2469(2) 0.42991(10) 0.0471(5) Uani 1 1 d . . . . .
H34A H 0.9059 0.1809 0.4091 0.071 Uiso 1 1 calc R U . . .
H34B H 0.9732 0.3091 0.4310 0.071 Uiso 1 1 calc R U . . .
H34C H 0.7909 0.2603 0.4027 0.071 Uiso 1 1 calc R U . . .
C35 C 0.2735(12) 0.3554(9) 0.6180(5) 0.041(2) Uani 0.516(7) 1 d D U P B 1
H35A H 0.2095 0.4097 0.6261 0.049 Uiso 0.516(7) 1 calc R U P B 1
H35B H 0.3704 0.3881 0.5930 0.049 Uiso 0.516(7) 1 calc R U P B 1
C36 C 0.1798(6) 0.2604(6) 0.5777(3) 0.0364(12) Uani 0.516(7) 1 d D U P B 1
H36A H 0.1870 0.2666 0.5278 0.044 Uiso 0.516(7) 1 calc R U P B 1
H36B H 0.0654 0.2422 0.5904 0.044 Uiso 0.516(7) 1 calc R U P B 1
C37 C 0.2777(7) 0.1711(4) 0.6023(2) 0.0450(12) Uani 0.516(7) 1 d D U P B 1
H37A H 0.2099 0.0952 0.5951 0.054 Uiso 0.516(7) 1 calc R U P B 1
H37B H 0.3802 0.1760 0.5784 0.054 Uiso 0.516(7) 1 calc R U P B 1
C38 C 0.305(2) 0.2124(7) 0.6762(6) 0.033(2) Uani 0.516(7) 1 d D U P B 1
H38A H 0.2136 0.1760 0.7028 0.040 Uiso 0.516(7) 1 calc R U P B 1
H38B H 0.4048 0.1975 0.6940 0.040 Uiso 0.516(7) 1 calc R U P B 1
C35B C 0.3147(11) 0.3554(8) 0.6113(4) 0.0310(17) Uani 0.484(7) 1 d D U P B 2
H35C H 0.2541 0.4111 0.6084 0.037 Uiso 0.484(7) 1 calc R U P B 2
H35D H 0.4246 0.3832 0.5946 0.037 Uiso 0.484(7) 1 calc R U P B 2
C36B C 0.2331(11) 0.2541(7) 0.5720(4) 0.0612(19) Uani 0.484(7) 1 d D U P B 2
H36C H 0.3082 0.2304 0.5393 0.073 Uiso 0.484(7) 1 calc R U P B 2
H36D H 0.1416 0.2648 0.5450 0.073 Uiso 0.484(7) 1 calc R U P B 2
C37B C 0.1719(6) 0.1678(4) 0.6183(2) 0.0412(12) Uani 0.484(7) 1 d D U P B 2
H37C H 0.1811 0.0956 0.5974 0.049 Uiso 0.484(7) 1 calc R U P B 2
H37D H 0.0584 0.1629 0.6300 0.049 Uiso 0.484(7) 1 calc R U P B 2
C38B C 0.285(2) 0.2097(8) 0.6805(7) 0.039(2) Uani 0.484(7) 1 d D U P B 2
H38C H 0.2317 0.1854 0.7228 0.047 Uiso 0.484(7) 1 calc R U P B 2
H38D H 0.3838 0.1841 0.6753 0.047 Uiso 0.484(7) 1 calc R U P B 2
C39 C 0.23372(19) 0.44221(14) 0.86105(8) 0.0226(3) Uani 1 1 d . . . . .
C40 C 0.3386(2) 0.54844(14) 0.87146(8) 0.0234(3) Uani 1 1 d . . . . .
C41 C 0.3176(2) 0.60279(13) 0.81377(9) 0.0241(3) Uani 1 1 d . . . . .
C42 C 0.20123(19) 0.53018(14) 0.76845(8) 0.0243(3) Uani 1 1 d . . . . .
C43 C 0.14906(19) 0.43031(14) 0.79745(8) 0.0232(3) Uani 1 1 d . . . . .
C44 C 0.2150(2) 0.35879(15) 0.91033(9) 0.0313(4) Uani 1 1 d . . . . .
H44A H 0.3189 0.3663 0.9339 0.047 Uiso 1 1 calc R U . . .
H44B H 0.1784 0.2857 0.8851 0.047 Uiso 1 1 calc R U . . .
H44C H 0.1355 0.3697 0.9442 0.047 Uiso 1 1 calc R U . . .
C45 C 0.4318(2) 0.59883(16) 0.93701(9) 0.0326(4) Uani 1 1 d . . . . .
H45A H 0.4930 0.5497 0.9516 0.049 Uiso 1 1 calc R U . . .
H45B H 0.3571 0.6114 0.9727 0.049 Uiso 1 1 calc R U . . .
H45C H 0.5064 0.6684 0.9296 0.049 Uiso 1 1 calc R U . . .
C46 C 0.3980(2) 0.71841(15) 0.80273(11) 0.0347(4) Uani 1 1 d . . . . .
H46A H 0.4817 0.7501 0.8387 0.052 Uiso 1 1 calc R U . . .
H46B H 0.3177 0.7609 0.8045 0.052 Uiso 1 1 calc R U . . .
H46C H 0.4470 0.7196 0.7577 0.052 Uiso 1 1 calc R U . . .
C47 C 0.1381(2) 0.56015(18) 0.70384(10) 0.0363(4) Uani 1 1 d . . . . .
H47A H 0.0675 0.4950 0.6781 0.054 Uiso 1 1 calc R U . . .
H47B H 0.2286 0.5907 0.6756 0.054 Uiso 1 1 calc R U . . .
H47C H 0.0770 0.6143 0.7156 0.054 Uiso 1 1 calc R U . . .
C48 C 0.0192(2) 0.33229(16) 0.76920(10) 0.0325(4) Uani 1 1 d . . . . .
H48A H 0.0130 0.3283 0.7190 0.049 Uiso 1 1 calc R U . . .
H48B H -0.0844 0.3380 0.7878 0.049 Uiso 1 1 calc R U . . .
H48C H 0.0439 0.2664 0.7824 0.049 Uiso 1 1 calc R U . . .

loop_
_atom_site_aniso_label
_atom_site_aniso_U_11
_atom_site_aniso_U_22
_atom_site_aniso_U_33
_atom_site_aniso_U_23
_atom_site_aniso_U_13
_atom_site_aniso_U_12
Ti1 0.01980(16) 0.02515(17) 0.01478(15) -0.00016(11) -0.00349(10) 0.01088(12)
O1 0.0217(6) 0.0235(6) 0.0197(5) -0.0029(4) -0.0083(4) 0.0096(4)
O2 0.0321(7) 0.0232(6) 0.0332(7) 0.0058(5) -0.0089(5) 0.0005(5)
O3 0.0225(6) 0.0468(7) 0.0175(6) 0.0041(5) 0.0001(4) 0.0124(5)
O5 0.0477(9) 0.0652(10) 0.0265(7) -0.0046(7) 0.0057(6) 0.0227(8)
O6 0.0384(7) 0.0346(7) 0.0220(6) -0.0041(5) -0.0118(5) 0.0171(6)
C1 0.0178(7) 0.0245(8) 0.0164(7) -0.0033(6) -0.0033(6) 0.0100(6)
C2 0.0191(7) 0.0224(8) 0.0137(7) -0.0011(6) 0.0002(6) 0.0092(6)
C3 0.0218(8) 0.0248(8) 0.0140(7) -0.0013(6) -0.0016(6) 0.0106(6)
C4 0.0273(8) 0.0230(8) 0.0178(7) 0.0022(6) -0.0014(6) 0.0102(7)
C5 0.0235(8) 0.0224(8) 0.0188(7) 0.0001(6) 0.0011(6) 0.0042(6)
C6 0.0179(7) 0.0267(8) 0.0184(7) 0.0005(6) -0.0020(6) 0.0059(6)
C7 0.0206(8) 0.0236(8) 0.0176(7) 0.0022(6) -0.0017(6) 0.0090(6)
C8 0.0204(8) 0.0228(8) 0.0230(8) -0.0022(6) -0.0081(6) 0.0071(6)
C9 0.0236(8) 0.0201(8) 0.0310(9) -0.0002(7) -0.0101(7) 0.0074(6)
C10 0.0271(9) 0.0186(8) 0.0419(10) 0.0090(7) -0.0055(7) 0.0076(7)
C11 0.0268(9) 0.0206(8) 0.0541(12) 0.0096(8) -0.0144(8) 0.0030(7)
C12 0.0398(10) 0.0218(9) 0.0413(11) -0.0025(8) -0.0186(9) 0.0066(8)
C13 0.0348(10) 0.0233(8) 0.0353(10) -0.0051(7) -0.0125(8) 0.0103(7)
C14 0.0249(8) 0.0254(9) 0.0338(9) 0.0020(7) -0.0053(7) 0.0013(7)
C15 0.0308(9) 0.0222(8) 0.0446(11) 0.0026(8) -0.0132(8) 0.0099(7)
C16 0.0380(10) 0.0295(9) 0.0440(11) 0.0143(8) 0.0024(8) 0.0119(8)
C17 0.0290(10) 0.0364(11) 0.0765(16) 0.0186(11) -0.0161(10) 0.0009(8)
C18 0.0560(14) 0.0341(11) 0.0521(13) -0.0090(10) -0.0275(11) 0.0037(10)
C19 0.0463(12) 0.0469(12) 0.0417(12) -0.0130(9) -0.0049(9) 0.0181(10)
C20 0.0187(8) 0.0573(12) 0.0204(8) 0.0003(8) -0.0022(6) 0.0099(8)
C21 0.0214(8) 0.0509(11) 0.0236(9) -0.0007(8) 0.0053(7) 0.0050(8)
C22 0.0243(9) 0.0470(11) 0.0306(10) 0.0026(8) -0.0021(7) 0.0009(8)
C23 0.0313(10) 0.0505(12) 0.0368(11) 0.0077(9) 0.0026(8) -0.0001(9)
C24 0.0400(11) 0.0533(13) 0.0378(11) 0.0050(10) 0.0103(9) -0.0052(10)
C25 0.0321(11) 0.0525(13) 0.0449(12) -0.0075(10) 0.0055(9) -0.0121(9)
C26 0.0217(9) 0.0688(15) 0.0318(10) -0.0076(10) 0.0016(8) 0.0025(9)
C27 0.0204(8) 0.0586(12) 0.0209(8) 0.0009(8) -0.0025(7) 0.0124(8)
C28 0.0268(9) 0.0540(12) 0.0241(9) 0.0018(8) 0.0011(7) 0.0071(8)
C29 0.0292(9) 0.0581(13) 0.0203(9) -0.0010(8) 0.0019(7) 0.0057(9)
C30 0.0265(9) 0.0630(13) 0.0219(9) -0.0064(9) -0.0016(7) 0.0162(9)
C31 0.0341(10) 0.0644(14) 0.0255(9) 0.0041(9) 0.0002(8) 0.0236(10)
C32 0.0296(9) 0.0693(14) 0.0193(8) 0.0044(9) 0.0023(7) 0.0239(9)
O4 0.050(3) 0.070(4) 0.042(7) 0.013(3) 0.006(5) -0.003(2)
C33 0.049(3) 0.035(2) 0.071(3) 0.027(2) -0.011(2) 0.0081(19)
O4B 0.056(5) 0.062(4) 0.042(7) 0.027(5) -0.005(5) -0.010(3)
C33B 0.066(3) 0.033(2) 0.072(3) 0.015(2) 0.012(3) 0.008(2)
C34 0.0430(12) 0.0650(14) 0.0276(10) -0.0101(10) 0.0089(9) 0.0103(10)
C35 0.046(4) 0.058(3) 0.027(3) 0.000(2) -0.014(3) 0.029(3)
C36 0.020(2) 0.065(3) 0.017(2) -0.0004(18) -0.0031(17) -0.001(2)
C37 0.059(3) 0.046(2) 0.031(2) -0.0044(16) -0.0023(19) 0.0196(19)
C38 0.037(4) 0.033(3) 0.029(3) -0.004(2) -0.011(3) 0.012(2)
C35B 0.033(4) 0.042(3) 0.020(2) -0.0005(19) -0.014(2) 0.016(3)
C36B 0.073(4) 0.072(3) 0.028(3) -0.001(2) 0.002(3) 0.002(4)
C37B 0.035(2) 0.051(2) 0.028(2) -0.0107(17) -0.0048(17) 0.0007(18)
C38B 0.041(5) 0.035(3) 0.038(4) -0.013(3) -0.011(3) 0.013(3)
C39 0.0250(8) 0.0283(8) 0.0192(8) 0.0038(6) 0.0030(6) 0.0146(7)
C40 0.0249(8) 0.0283(8) 0.0206(8) -0.0009(6) 0.0007(6) 0.0150(7)
C41 0.0250(8) 0.0254(8) 0.0264(8) 0.0042(7) 0.0042(6) 0.0140(7)
C42 0.0213(8) 0.0343(9) 0.0229(8) 0.0079(7) 0.0024(6) 0.0154(7)
C43 0.0204(8) 0.0294(8) 0.0221(8) 0.0029(7) 0.0021(6) 0.0109(7)
C44 0.0411(10) 0.0359(10) 0.0247(9) 0.0102(7) 0.0068(7) 0.0210(8)
C45 0.0353(10) 0.0417(10) 0.0212(8) -0.0074(7) -0.0020(7) 0.0152(8)
C46 0.0371(10) 0.0274(9) 0.0439(11) 0.0080(8) 0.0085(8) 0.0145(8)
C47 0.0294(9) 0.0571(12) 0.0315(10) 0.0189(9) 0.0010(8) 0.0219(9)
C48 0.0255(9) 0.0379(10) 0.0311(9) -0.0012(8) 0.0002(7) 0.0047(8)

loop_
_atom_type_symbol
_atom_type_description
_atom_type_scat_dispersion_real
_atom_type_scat_dispersion_imag
_atom_type_scat_source
C C 0.0033 0.0016 'International Tables Vol C Tables 4.2.6.8 and 6.1.1.4'
H H 0.0000 0.0000 'International Tables Vol C Tables 4.2.6.8 and 6.1.1.4'
O O 0.0106 0.0060 'International Tables Vol C Tables 4.2.6.8 and 6.1.1.4'
Ti Ti 0.2776 0.4457 'International Tables Vol C Tables 4.2.6.8 and 6.1.1.4'

loop_
_exptl_crystal_face_index_h
_exptl_crystal_face_index_k
_exptl_crystal_face_index_l
_exptl_crystal_face_perp_dist
1.00 0.00 0.00 0.0810
-1.00 0.00 0.00 0.1760
0.00 1.00 0.00 0.0840
0.00 -1.00 0.00 0.0870
0.00 0.00 1.00 0.0400
0.00 0.00 -1.00 0.0870
-2.00 2.00 1.00 0.1340
2.00 -2.00 -1.00 0.1170

loop_
_geom_angle_atom_site_label_1
_geom_angle_atom_site_label_2
_geom_angle_atom_site_label_3
_geom_angle
_geom_angle_site_symmetry_1
_geom_angle_site_symmetry_3
O3 Ti1 O1 128.15(5) . .
O3 Ti1 C3 87.91(6) . .
O1 Ti1 C3 77.52(5) . .
O3 Ti1 O6 82.59(5) . .
O1 Ti1 O6 79.06(4) . .
C3 Ti1 O6 141.01(5) . .
O3 Ti1 C43 123.01(5) . .
O1 Ti1 C43 101.97(5) . .
C3 Ti1 C43 132.95(6) . .
O6 Ti1 C43 82.29(5) . .
O3 Ti1 C39 145.27(6) . .
O1 Ti1 C39 86.54(5) . .
C3 Ti1 C39 99.75(6) . .
O6 Ti1 C39 109.47(6) . .
C43 Ti1 C39 34.46(5) . .
O3 Ti1 C42 91.29(5) . .
O1 Ti1 C42 136.58(6) . .
C3 Ti1 C42 127.40(6) . .
O6 Ti1 C42 90.67(5) . .
C43 Ti1 C42 34.61(6) . .
C39 Ti1 C42 57.18(5) . .
O3 Ti1 C40 118.14(6) . .
O1 Ti1 C40 106.87(5) . .
C3 Ti1 C40 77.54(6) . .
O6 Ti1 C40 139.58(5) . .
C43 Ti1 C40 57.29(6) . .
C39 Ti1 C40 34.43(6) . .
C42 Ti1 C40 57.01(6) . .
O3 Ti1 C41 88.79(6) . .
O1 Ti1 C41 140.82(5) . .
C3 Ti1 C41 93.41(6) . .
O6 Ti1 C41 123.91(5) . .
C43 Ti1 C41 57.16(6) . .
C39 Ti1 C41 57.15(6) . .
C42 Ti1 C41 34.01(6) . .
C40 Ti1 C41 34.45(6) . .
C1 O1 Ti1 123.33(10) . .
C5 O2 C14 117.56(13) . .
C20 O3 Ti1 143.86(11) . .
C30 O5 C34 117.30(18) . .
C35 O6 C38 108.2(6) . .
C38B O6 C35B 108.3(6) . .
C35 O6 Ti1 124.1(4) . .
C38 O6 Ti1 127.4(4) . .
C38B O6 Ti1 126.6(4) . .
C35B O6 Ti1 123.7(4) . .
C8 C1 O1 124.69(14) . .
C8 C1 C2 124.18(14) . .
O1 C1 C2 111.13(13) . .
C7 C2 C3 120.14(14) . .
C7 C2 C1 125.33(14) . .
C3 C2 C1 114.50(13) . .
C4 C3 C2 117.87(14) . .
C4 C3 Ti1 129.81(11) . .
C2 C3 Ti1 112.23(11) . .
C5 C4 C3 121.62(15) . .
C5 C4 H4A 119.2 . .
C3 C4 H4A 119.2 . .
O2 C5 C6 124.09(14) . .
O2 C5 C4 115.80(14) . .
C6 C5 C4 120.12(15) . .
C7 C6 C5 119.20(14) . .
C7 C6 H6A 120.4 . .
C5 C6 H6A 120.4 . .
C6 C7 C2 121.06(14) . .
C6 C7 H7A 119.5 . .
C2 C7 H7A 119.5 . .
C1 C8 C9 130.35(14) . .
C1 C8 H8A 114.8 . .
C9 C8 H8A 114.8 . .
C8 C9 C10 115.40(14) . .
C8 C9 C13 114.58(15) . .
C10 C9 C13 102.77(14) . .
C8 C9 C15 107.80(13) . .
C10 C9 C15 108.26(14) . .
C13 C9 C15 107.64(14) . .
C11 C10 C16 129.43(18) . .
C11 C10 C9 108.63(17) . .
C16 C10 C9 121.74(16) . .
C10 C11 C12 109.77(16) . .
C10 C11 C17 127.2(2) . .
C12 C11 C17 123.03(18) . .
C13 C12 C11 109.58(16) . .
C13 C12 C18 126.8(2) . .
C11 C12 C18 123.54(19) . .
C12 C13 C19 129.26(18) . .
C12 C13 C9 109.02(17) . .
C19 C13 C9 121.68(16) . .
O2 C14 H14A 109.5 . .
O2 C14 H14B 109.5 . .
H14A C14 H14B 109.5 . .
O2 C14 H14C 109.5 . .
H14A C14 H14C 109.5 . .
H14B C14 H14C 109.5 . .
C9 C15 H15A 109.5 . .
C9 C15 H15B 109.5 . .
H15A C15 H15B 109.5 . .
C9 C15 H15C 109.5 . .
H15A C15 H15C 109.5 . .
H15B C15 H15C 109.5 . .
C10 C16 H16A 109.5 . .
C10 C16 H16B 109.5 . .
H16A C16 H16B 109.5 . .
C10 C16 H16C 109.5 . .
H16A C16 H16C 109.5 . .
H16B C16 H16C 109.5 . .
C11 C17 H17A 109.5 . .
C11 C17 H17B 109.5 . .
H17A C17 H17B 109.5 . .
C11 C17 H17C 109.5 . .
H17A C17 H17C 109.5 . .
H17B C17 H17C 109.5 . .
C12 C18 H18A 109.5 . .
C12 C18 H18B 109.5 . .
H18A C18 H18B 109.5 . .
C12 C18 H18C 109.5 . .
H18A C18 H18C 109.5 . .
H18B C18 H18C 109.5 . .
C13 C19 H19A 109.5 . .
C13 C19 H19B 109.5 . .
H19A C19 H19B 109.5 . .
C13 C19 H19C 109.5 . .
H19A C19 H19C 109.5 . .
H19B C19 H19C 109.5 . .
O3 C20 C21 109.43(14) . .
O3 C20 C27 109.44(15) . .
C21 C20 C27 115.45(15) . .
O3 C20 H20A 107.4 . .
C21 C20 H20A 107.4 . .
C27 C20 H20A 107.4 . .
C26 C21 C22 117.6(2) . .
C26 C21 C20 120.48(18) . .
C22 C21 C20 121.93(17) . .
C23 C22 C21 121.92(19) . .
C23 C22 H22A 119.0 . .
C21 C22 H22A 119.0 . .
C22 C23 C24 119.5(2) . .
C22 C23 H23A 120.2 . .
C24 C23 H23A 120.2 . .
C25 C24 C23 120.6(2) . .
C25 C24 O4B 116.2(12) . .
C23 C24 O4B 122.8(12) . .
C25 C24 O4 121.4(13) . .
C23 C24 O4 117.6(13) . .
C24 C25 C26 119.6(2) . .
C24 C25 H25A 120.2 . .
C26 C25 H25A 120.2 . .
C21 C26 C25 120.7(2) . .
C21 C26 H26A 119.6 . .
C25 C26 H26A 119.6 . .
C32 C27 C28 117.56(18) . .
C32 C27 C20 118.51(16) . .
C28 C27 C20 123.90(19) . .
C27 C28 C29 121.6(2) . .
C27 C28 H28A 119.2 . .
C29 C28 H28A 119.2 . .
C30 C29 C28 119.43(18) . .
C30 C29 H29A 120.3 . .
C28 C29 H29A 120.3 . .
C29 C30 O5 125.19(17) . .
C29 C30 C31 120.09(19) . .
O5 C30 C31 114.7(2) . .
C32 C31 C30 119.4(2) . .
C32 C31 H31A 120.3 . .
C30 C31 H31A 120.3 . .
C31 C32 C27 121.94(18) . .
C31 C32 H32A 119.0 . .
C27 C32 H32A 119.0 . .
C24 O4 C33 126(2) . .
O4 C33 C33 166.3(10) . 2_676
O4 C33 H33A 109.5 . .
C33 C33 H33A 67.1 2_676 .
O4 C33 H33B 109.5 . .
C33 C33 H33B 83.9 2_676 .
H33A C33 H33B 109.5 . .
O4 C33 H33C 109.5 . .
C33 C33 H33C 61.6 2_676 .
H33A C33 H33C 109.5 . .
H33B C33 H33C 109.5 . .
C24 O4B C33B 108.9(16) . .
O4B C33B H33D 109.5 . .
O4B C33B H33E 109.5 . .
H33D C33B H33E 109.5 . .
O4B C33B H33F 109.5 . .
H33D C33B H33F 109.5 . .
H33E C33B H33F 109.5 . .
O5 C34 H34A 109.5 . .
O5 C34 H34B 109.5 . .
H34A C34 H34B 109.5 . .
O5 C34 H34C 109.5 . .
H34A C34 H34C 109.5 . .
H34B C34 H34C 109.5 . .
C36 C35 O6 110.2(7) . .
C36 C35 H35A 109.6 . .
O6 C35 H35A 109.6 . .
C36 C35 H35B 109.6 . .
O6 C35 H35B 109.6 . .
H35A C35 H35B 108.1 . .
C35 C36 C37 97.8(5) . .
C35 C36 H36A 112.2 . .
C37 C36 H36A 112.2 . .
C35 C36 H36B 112.2 . .
C37 C36 H36B 112.2 . .
H36A C36 H36B 109.8 . .
C38 C37 C36 99.2(6) . .
C38 C37 H37A 111.9 . .
C36 C37 H37A 111.9 . .
C38 C37 H37B 111.9 . .
C36 C37 H37B 111.9 . .
H37A C37 H37B 109.6 . .
O6 C38 C37 107.5(6) . .
O6 C38 H38A 110.2 . .
C37 C38 H38A 110.2 . .
O6 C38 H38B 110.2 . .
C37 C38 H38B 110.2 . .
H38A C38 H38B 108.5 . .
C36B C35B O6 104.5(6) . .
C36B C35B H35C 110.9 . .
O6 C35B H35C 110.9 . .
C36B C35B H35D 110.9 . .
O6 C35B H35D 110.9 . .
H35C C35B H35D 108.9 . .
C35B C36B C37B 110.7(6) . .
C35B C36B H36C 109.5 . .
C37B C36B H36C 109.5 . .
C35B C36B H36D 109.5 . .
C37B C36B H36D 109.5 . .
H36C C36B H36D 108.1 . .
C36B C37B C38B 101.4(7) . .
C36B C37B H37C 111.5 . .
C38B C37B H37C 111.5 . .
C36B C37B H37D 111.5 . .
C38B C37B H37D 111.5 . .
H37C C37B H37D 109.3 . .
O6 C38B C37B 104.2(7) . .
O6 C38B H38C 110.9 . .
C37B C38B H38C 110.9 . .
O6 C38B H38D 110.9 . .
C37B C38B H38D 110.9 . .
H38C C38B H38D 108.9 . .
C43 C39 C40 108.30(14) . .
C43 C39 C44 126.53(16) . .
C40 C39 C44 125.16(15) . .
C43 C39 Ti1 72.69(9) . .
C40 C39 Ti1 73.36(9) . .
C44 C39 Ti1 120.86(11) . .
C39 C40 C41 107.73(14) . .
C39 C40 C45 124.89(16) . .
C41 C40 C45 126.61(16) . .
C39 C40 Ti1 72.22(9) . .
C41 C40 Ti1 73.19(9) . .
C45 C40 Ti1 128.04(11) . .
C42 C41 C40 107.97(15) . .
C42 C41 C46 124.61(16) . .
C40 C41 C46 127.38(16) . .
C42 C41 Ti1 72.56(9) . .
C40 C41 Ti1 72.36(9) . .
C46 C41 Ti1 122.70(11) . .
C41 C42 C43 108.28(14) . .
C41 C42 C47 123.89(16) . .
C43 C42 C47 127.68(17) . .
C41 C42 Ti1 73.43(9) . .
C43 C42 Ti1 72.06(9) . .
C47 C42 Ti1 123.94(11) . .
C39 C43 C42 107.72(15) . .
C39 C43 C48 125.25(16) . .
C42 C43 C48 126.88(15) . .
C39 C43 Ti1 72.85(9) . .
C42 C43 Ti1 73.33(9) . .
C48 C43 Ti1 122.95(11) . .
C39 C44 H44A 109.5 . .
C39 C44 H44B 109.5 . .
H44A C44 H44B 109.5 . .
C39 C44 H44C 109.5 . .
H44A C44 H44C 109.5 . .
H44B C44 H44C 109.5 . .
C40 C45 H45A 109.5 . .
C40 C45 H45B 109.5 . .
H45A C45 H45B 109.5 . .
C40 C45 H45C 109.5 . .
H45A C45 H45C 109.5 . .
H45B C45 H45C 109.5 . .
C41 C46 H46A 109.5 . .
C41 C46 H46B 109.5 . .
H46A C46 H46B 109.5 . .
C41 C46 H46C 109.5 . .
H46A C46 H46C 109.5 . .
H46B C46 H46C 109.5 . .
C42 C47 H47A 109.5 . .
C42 C47 H47B 109.5 . .
H47A C47 H47B 109.5 . .
C42 C47 H47C 109.5 . .
H47A C47 H47C 109.5 . .
H47B C47 H47C 109.5 . .
C43 C48 H48A 109.5 . .
C43 C48 H48B 109.5 . .
H48A C48 H48B 109.5 . .
C43 C48 H48C 109.5 . .
H48A C48 H48C 109.5 . .
H48B C48 H48C 109.5 . .

loop_
_geom_bond_atom_site_label_1
_geom_bond_atom_site_label_2
_geom_bond_distance
_geom_bond_site_symmetry_2
Ti1 O3 1.8351(12) .
Ti1 O1 1.9273(11) .
Ti1 C3 2.1461(16) .
Ti1 O6 2.2575(12) .
Ti1 C43 2.3832(16) .
Ti1 C39 2.3854(16) .
Ti1 C42 2.3998(15) .
Ti1 C40 2.4002(16) .
Ti1 C41 2.4109(16) .
O1 C1 1.3575(18) .
O2 C5 1.375(2) .
O2 C14 1.423(2) .
O3 C20 1.423(2) .
O5 C30 1.373(2) .
O5 C34 1.429(2) .
O6 C35 1.435(9) .
O6 C38 1.442(9) .
O6 C38B 1.461(10) .
O6 C35B 1.482(9) .
C1 C8 1.344(2) .
C1 C2 1.477(2) .
C2 C7 1.399(2) .
C2 C3 1.407(2) .
C3 C4 1.395(2) .
C4 C5 1.392(2) .
C4 H4A 0.9500 .
C5 C6 1.389(2) .
C6 C7 1.384(2) .
C6 H6A 0.9500 .
C7 H7A 0.9500 .
C8 C9 1.517(2) .
C8 H8A 0.9500 .
C9 C10 1.522(2) .
C9 C13 1.523(2) .
C9 C15 1.549(2) .
C10 C11 1.351(3) .
C10 C16 1.487(3) .
C11 C12 1.471(3) .
C11 C17 1.509(3) .
C12 C13 1.343(3) .
C12 C18 1.508(3) .
C13 C19 1.488(3) .
C14 H14A 0.9800 .
C14 H14B 0.9800 .
C14 H14C 0.9800 .
C15 H15A 0.9800 .
C15 H15B 0.9800 .
C15 H15C 0.9800 .
C16 H16A 0.9800 .
C16 H16B 0.9800 .
C16 H16C 0.9800 .
C17 H17A 0.9800 .
C17 H17B 0.9800 .
C17 H17C 0.9800 .
C18 H18A 0.9800 .
C18 H18B 0.9800 .
C18 H18C 0.9800 .
C19 H19A 0.9800 .
C19 H19B 0.9800 .
C19 H19C 0.9800 .
C20 C21 1.503(3) .
C20 C27 1.524(3) .
C20 H20A 1.0000 .
C21 C26 1.392(3) .
C21 C22 1.396(3) .
C22 C23 1.366(3) .
C22 H22A 0.9500 .
C23 C24 1.376(3) .
C23 H23A 0.9500 .
C24 C25 1.374(3) .
C24 O4B 1.383(6) .
C24 O4 1.397(6) .
C25 C26 1.392(3) .
C25 H25A 0.9500 .
C26 H26A 0.9500 .
C27 C32 1.389(3) .
C27 C28 1.389(3) .
C28 C29 1.399(3) .
C28 H28A 0.9500 .
C29 C30 1.368(3) .
C29 H29A 0.9500 .
C30 C31 1.406(3) .
C31 C32 1.375(3) .
C31 H31A 0.9500 .
C32 H32A 0.9500 .
O4 C33 1.46(3) .
C33 C33 1.515(8) 2_676
C33 H33A 0.9800 .
C33 H33B 0.9800 .
C33 H33C 0.9800 .
O4B C33B 1.41(3) .
C33B H33D 0.9800 .
C33B H33E 0.9800 .
C33B H33F 0.9800 .
C34 H34A 0.9800 .
C34 H34B 0.9800 .
C34 H34C 0.9800 .
C35 C36 1.423(9) .
C35 H35A 0.9900 .
C35 H35B 0.9900 .
C36 C37 1.689(7) .
C36 H36A 0.9900 .
C36 H36B 0.9900 .
C37 C38 1.481(10) .
C37 H37A 0.9900 .
C37 H37B 0.9900 .
C38 H38A 0.9900 .
C38 H38B 0.9900 .
C35B C36B 1.438(9) .
C35B H35C 0.9900 .
C35B H35D 0.9900 .
C36B C37B 1.500(9) .
C36B H36C 0.9900 .
C36B H36D 0.9900 .
C37B C38B 1.511(11) .
C37B H37C 0.9900 .
C37B H37D 0.9900 .
C38B H38C 0.9900 .
C38B H38D 0.9900 .
C39 C43 1.413(2) .
C39 C40 1.416(2) .
C39 C44 1.496(2) .
C40 C41 1.425(2) .
C40 C45 1.499(2) .
C41 C42 1.407(2) .
C41 C46 1.503(2) .
C42 C43 1.423(2) .
C42 C47 1.500(2) .
C43 C48 1.498(2) .
C44 H44A 0.9800 .
C44 H44B 0.9800 .
C44 H44C 0.9800 .
C45 H45A 0.9800 .
C45 H45B 0.9800 .
C45 H45C 0.9800 .
C46 H46A 0.9800 .
C46 H46B 0.9800 .
C46 H46C 0.9800 .
C47 H47A 0.9800 .
C47 H47B 0.9800 .
C47 H47C 0.9800 .
C48 H48A 0.9800 .
C48 H48B 0.9800 .
C48 H48C 0.9800 .
